data_7045892
loop_
_publ_author_name
'Ji, Qin'
'Li, Linhai'
'Deng, Siyu'
'Cao, Xingxing'
'Chen, Lizhuang'

_publ_section_title
;
 High switchable dielectric phase transition originating from distortion
 in inorganic-organic hybrid materials
 (H<sub>2</sub>dabco-C<sub>2</sub>H<sub>5</sub>)
 [M<sup>II</sup>Cl<sub>4</sub>] (M = Co, Zn).
;
_journal_issue 16
_journal_name_full 'Dalton transactions (Cambridge, England : 2003)'
_journal_page_first 5630
_journal_page_last 5638
_journal_paper_doi 10.1039/c8dt00623g
_journal_volume 47
_journal_year 2018
_chemical_formula_sum 'C8 H17 Cl4 Co N2'
_chemical_formula_weight 341.97
_space_group_IT_number 62
_space_group_name_Hall '-P 2ac 2n'
_space_group_name_H-M_alt 'P n m a'
_symmetry_cell_setting orthorhombic
_symmetry_space_group_name_Hall '-P 2ac 2n'
_symmetry_space_group_name_H-M 'P n m a'
_atom_sites_solution_hydrogens geom
_atom_sites_solution_primary direct
_atom_sites_solution_secondary difmap
_audit_creation_method SHELXL-97
_audit_update_record
;
2016-04-26 deposited with the CCDC.
2018-03-19 downloaded from the CCDC.
;
_cell_angle_alpha 90.00
_cell_angle_beta 90.00
_cell_angle_gamma 90.00
_cell_formula_units_Z 4
_cell_length_a 11.2640(17)
_cell_length_b 10.0243(16)
_cell_length_c 12.4055(17)
_cell_measurement_reflns_used 4180
_cell_measurement_temperature 296(2)
_cell_measurement_theta_max 27.75
_cell_measurement_theta_min 2.44
_cell_volume 1400.8(4)
_computing_cell_refinement 'Bruker SAINT'
_computing_data_collection 'Bruker APEX2'
_computing_data_reduction 'Bruker SAINT'
_computing_molecular_graphics 'Bruker SHELXTL'
_computing_publication_material 'Bruker SHELXTL'
_computing_structure_refinement 'SHELXL-97 (Sheldrick, 2008)'
_computing_structure_solution 'SHELXS-97 (Sheldrick, 2008)'
_diffrn_ambient_temperature 296(2)
_diffrn_measured_fraction_theta_full 0.990
_diffrn_measured_fraction_theta_max 0.990
_diffrn_measurement_device_type 'Bruker APEX-II CCD'
_diffrn_measurement_method '\f and \w scans'
_diffrn_radiation_monochromator graphite
_diffrn_radiation_source 'fine-focus sealed tube'
_diffrn_radiation_type MoK\a
_diffrn_radiation_wavelength 0.71073
_diffrn_reflns_av_R_equivalents 0.0664
_diffrn_reflns_av_sigmaI/netI 0.0412
_diffrn_reflns_limit_h_max 14
_diffrn_reflns_limit_h_min -14
_diffrn_reflns_limit_k_max 13
_diffrn_reflns_limit_k_min -11
_diffrn_reflns_limit_l_max 15
_diffrn_reflns_limit_l_min -16
_diffrn_reflns_number 9689
_diffrn_reflns_theta_full 28.02
_diffrn_reflns_theta_max 28.02
_diffrn_reflns_theta_min 2.44
_diffrn_standards_number 0
_exptl_absorpt_coefficient_mu 1.960
_exptl_absorpt_correction_T_max 0.7192
_exptl_absorpt_correction_T_min 0.6613
_exptl_absorpt_correction_type multi-scan
_exptl_absorpt_process_details sadabs
_exptl_crystal_density_diffrn 1.622
_exptl_crystal_density_method 'not measured'
_exptl_crystal_F_000 696
_exptl_crystal_size_max 0.23
_exptl_crystal_size_mid 0.21
_exptl_crystal_size_min 0.18
_refine_diff_density_max 0.812
_refine_diff_density_min -0.546
_refine_diff_density_rms 0.099
_refine_ls_extinction_method none
_refine_ls_goodness_of_fit_ref 1.140
_refine_ls_hydrogen_treatment constr
_refine_ls_matrix_type full
_refine_ls_number_parameters 86
_refine_ls_number_reflns 1774
_refine_ls_number_restraints 0
_refine_ls_restrained_S_all 1.140
_refine_ls_R_factor_all 0.0713
_refine_ls_R_factor_gt 0.0530
_refine_ls_shift/su_max 0.000
_refine_ls_shift/su_mean 0.000
_refine_ls_structure_factor_coef Fsqd
_refine_ls_weighting_details 'calc w=1/[\s^2^(Fo^2^)+(0.0620P)^2^+1.8701P] where P=(Fo^2^+2Fc^2^)/3'
_refine_ls_weighting_scheme calc
_refine_ls_wR_factor_gt 0.1289
_refine_ls_wR_factor_ref 0.1399
_reflns_number_gt 1435
_reflns_number_total 1774
_reflns_threshold_expression >2sigma(I)
_cod_data_source_file c8dt00623g2.cif
_cod_data_source_block 111_CCDC2
_cod_depositor_comments
;
The following automatic conversions were performed:

'_symmetry_cell_setting' value 'Orthorhombic' changed to
'orthorhombic' according to
/home/data/users/saulius/crontab/automatic-downloads/rss-feeds/RSC/lib/dictionaries/cif_core.dic
dictionary named 'cif_core.dic' version 2.4.2 from 2011-04-26.

Automatic conversion script
Id: cif_fix_values 4973 2017-02-22 13:04:09Z antanas 

 Adding full bibliography for 7045889--7045892.cif.
;
_cod_original_sg_symbol_H-M 'Pnma '
_cod_database_code 7045892

loop_
_symmetry_equiv_pos_as_xyz
'x, y, z'
'-x+1/2, -y, z+1/2'
'x+1/2, -y+1/2, -z+1/2'
'-x, y+1/2, -z'
'-x, -y, -z'
'x-1/2, y, -z-1/2'
'-x-1/2, y-1/2, z-1/2'
'x, -y-1/2, z'

loop_
_atom_site_label
_atom_site_type_symbol
_atom_site_fract_x
_atom_site_fract_y
_atom_site_fract_z
_atom_site_U_iso_or_equiv
_atom_site_adp_type
_atom_site_occupancy
_atom_site_symmetry_multiplicity
_atom_site_calc_flag
_atom_site_refinement_flags
Co1 Co 0.28664(6) 0.2500 0.57700(5) 0.0369(2) Uani 1 2 d S
Cl2 Cl 0.39361(9) 0.07542(10) 0.64255(9) 0.0472(3) Uani 1 1 d .
Cl1 Cl 0.26852(14) 0.2500 0.39511(10) 0.0544(4) Uani 1 2 d S
Cl4 Cl 0.10194(13) 0.2500 0.64683(12) 0.0793(7) Uani 1 2 d S
N1 N 0.8198(4) 0.2500 0.4666(3) 0.0337(9) Uani 1 2 d S
C6 C 0.6010(5) 0.2500 0.4704(4) 0.0377(12) Uani 1 2 d S
H6A H 0.5533 0.3284 0.4555 0.045 Uiso 0.50 1 calc PR
H6B H 0.5533 0.1716 0.4555 0.045 Uiso 0.50 1 calc PR
C3 C 0.7099(4) 0.2500 0.3985(4) 0.0347(11) Uani 1 2 d S
H3A H 0.7091 0.1716 0.3527 0.042 Uiso 0.50 1 calc PR
H3B H 0.7091 0.3284 0.3527 0.042 Uiso 0.50 1 calc PR
C4 C 0.8191(4) 0.1287(4) 0.5375(3) 0.0411(9) Uani 1 1 d .
H4A H 0.8892 0.1288 0.5829 0.049 Uiso 1 1 calc R
H4B H 0.8211 0.0490 0.4932 0.049 Uiso 1 1 calc R
C5 C 0.7087(4) 0.1273(5) 0.6076(3) 0.0487(10) Uani 1 1 d .
H5A H 0.6616 0.0487 0.5917 0.058 Uiso 1 1 calc R
H5B H 0.7311 0.1243 0.6830 0.058 Uiso 1 1 calc R
N6 N 0.6376(4) 0.2500 0.5858(3) 0.0373(10) Uani 1 2 d S
C2 C 0.9301(5) 0.2500 0.3969(5) 0.0565(17) Uani 1 2 d S
H2A H 0.9975 0.2500 0.4440 0.068 Uiso 1 2 d SR
H2B H 0.9287 0.3293 0.3536 0.068 Uiso 0.50 1 d PR
C1 C 0.9505(9) 0.1403(12) 0.3276(8) 0.067(3) Uani 0.50 1 d P
H1A H 0.8812 0.1250 0.2842 0.100 Uiso 0.50 1 calc PR
H1B H 0.9670 0.0622 0.3698 0.100 Uiso 0.50 1 calc PR
H1C H 1.0170 0.1592 0.2817 0.100 Uiso 0.50 1 calc PR

loop_
_atom_site_aniso_label
_atom_site_aniso_U_11
_atom_site_aniso_U_22
_atom_site_aniso_U_33
_atom_site_aniso_U_23
_atom_site_aniso_U_13
_atom_site_aniso_U_12
Co1 0.0374(4) 0.0432(4) 0.0302(4) 0.000 0.0004(3) 0.000
Cl2 0.0534(6) 0.0311(5) 0.0571(6) -0.0003(4) -0.0013(5) 0.0014(4)
Cl1 0.0586(9) 0.0840(12) 0.0206(6) 0.000 -0.0007(6) 0.000
Cl4 0.0329(7) 0.170(2) 0.0346(8) 0.000 -0.0024(6) 0.000
N1 0.031(2) 0.040(2) 0.030(2) 0.000 -0.0018(17) 0.000
C6 0.036(3) 0.044(3) 0.033(3) 0.000 -0.005(2) 0.000
C3 0.037(3) 0.041(3) 0.026(2) 0.000 -0.006(2) 0.000
C4 0.046(2) 0.039(2) 0.0384(19) 0.0067(17) -0.0026(16) 0.0073(17)
C5 0.054(2) 0.052(3) 0.040(2) 0.0167(19) 0.0041(18) 0.010(2)
N6 0.040(2) 0.042(2) 0.030(2) 0.000 0.0001(18) 0.000
C2 0.036(3) 0.090(5) 0.043(3) 0.000 0.008(3) 0.000
C1 0.058(5) 0.086(8) 0.055(5) -0.019(5) 0.008(5) 0.024(5)

loop_
_atom_type_symbol
_atom_type_description
_atom_type_scat_dispersion_real
_atom_type_scat_dispersion_imag
_atom_type_scat_source
C C 0.0033 0.0016 'International Tables Vol C Tables 4.2.6.8 and 6.1.1.4'
H H 0.0000 0.0000 'International Tables Vol C Tables 4.2.6.8 and 6.1.1.4'
N N 0.0061 0.0033 'International Tables Vol C Tables 4.2.6.8 and 6.1.1.4'
Cl Cl 0.1484 0.1585 'International Tables Vol C Tables 4.2.6.8 and 6.1.1.4'
Co Co 0.3494 0.9721 'International Tables Vol C Tables 4.2.6.8 and 6.1.1.4'

loop_
_geom_angle_atom_site_label_1
_geom_angle_atom_site_label_2
_geom_angle_atom_site_label_3
_geom_angle
_geom_angle_site_symmetry_1
_geom_angle_site_symmetry_3
Cl4 Co1 Cl1 107.44(6) . .
Cl4 Co1 Cl2 110.58(4) . 8_565
Cl1 Co1 Cl2 113.81(4) . 8_565
Cl4 Co1 Cl2 110.58(4) . .
Cl1 Co1 Cl2 113.81(4) . .
Cl2 Co1 Cl2 100.57(6) 8_565 .
C3 N1 C4 109.0(3) . .
C3 N1 C4 109.0(3) . 8_565
C4 N1 C4 108.2(4) . 8_565
C3 N1 C2 110.9(4) . .
C4 N1 C2 109.8(3) . .
C4 N1 C2 109.8(3) 8_565 .
N6 C6 C3 110.0(4) . .
N6 C6 H6A 109.7 . .
C3 C6 H6A 109.7 . .
N6 C6 H6B 109.7 . .
C3 C6 H6B 109.7 . .
H6A C6 H6B 108.2 . .
N1 C3 C6 109.7(4) . .
N1 C3 H3A 109.7 . .
C6 C3 H3A 109.7 . .
N1 C3 H3B 109.7 . .
C6 C3 H3B 109.7 . .
H3A C3 H3B 108.2 . .
N1 C4 C5 110.3(3) . .
N1 C4 H4A 109.6 . .
C5 C4 H4A 109.6 . .
N1 C4 H4B 109.6 . .
C5 C4 H4B 109.6 . .
H4A C4 H4B 108.1 . .
N6 C5 C4 109.2(3) . .
N6 C5 H5A 109.8 . .
C4 C5 H5A 109.8 . .
N6 C5 H5B 109.8 . .
C4 C5 H5B 109.8 . .
H5A C5 H5B 108.3 . .
C6 N6 C5 108.8(3) . 8_565
C6 N6 C5 108.8(3) . .
C5 N6 C5 111.1(5) 8_565 .
C1 C2 C1 102.0(10) . 8_565
C1 C2 N1 118.7(6) . .
C1 C2 N1 118.7(6) 8_565 .
C1 C2 H2A 104.0 . .
C1 C2 H2A 104.0 8_565 .
N1 C2 H2A 107.6 . .
C1 C2 H2B 107.8 . .
C1 C2 H2B 11.0 8_565 .
N1 C2 H2B 107.8 . .
H2A C2 H2B 110.8 . .
C2 C1 H1A 109.5 . .
C2 C1 H1B 109.5 . .
H1A C1 H1B 109.5 . .
C2 C1 H1C 109.5 . .
H1A C1 H1C 109.5 . .
H1B C1 H1C 109.5 . .

loop_
_geom_bond_atom_site_label_1
_geom_bond_atom_site_label_2
_geom_bond_distance
_geom_bond_site_symmetry_2
Co1 Cl4 2.2535(17) .
Co1 Cl1 2.2656(15) .
Co1 Cl2 2.2750(11) 8_565
Co1 Cl2 2.2750(11) .
N1 C3 1.499(6) .
N1 C4 1.501(4) .
N1 C4 1.501(4) 8_565
N1 C2 1.514(7) .
C6 N6 1.489(6) .
C6 C3 1.516(7) .
C6 H6A 0.9700 .
C6 H6B 0.9700 .
C3 H3A 0.9700 .
C3 H3B 0.9700 .
C4 C5 1.517(6) .
C4 H4A 0.9700 .
C4 H4B 0.9700 .
C5 N6 1.492(5) .
C5 H5A 0.9700 .
C5 H5B 0.9700 .
N6 C5 1.492(5) 8_565
C2 C1 1.415(10) .
C2 C1 1.415(10) 8_565
C2 H2A 0.9576 .
C2 H2B 0.9600 .
C1 H1A 0.9600 .
C1 H1B 0.9600 .
C1 H1C 0.9600 .

loop_
_geom_torsion_atom_site_label_1
_geom_torsion_atom_site_label_2
_geom_torsion_atom_site_label_3
_geom_torsion_atom_site_label_4
_geom_torsion
_geom_torsion_site_symmetry_1
_geom_torsion_site_symmetry_4
C4 N1 C3 C6 59.0(3) . .
C4 N1 C3 C6 -59.0(3) 8_565 .
C2 N1 C3 C6 180.0 . .
N6 C6 C3 N1 0.0 . .
C3 N1 C4 C5 -58.1(4) . .
C4 N1 C4 C5 60.3(5) 8_565 .
C2 N1 C4 C5 -179.8(4) . .
N1 C4 C5 N6 -1.8(5) . .
C3 C6 N6 C5 60.6(3) . 8_565
C3 C6 N6 C5 -60.6(3) . .
C4 C5 N6 C6 61.3(4) . .
C4 C5 N6 C5 -58.4(5) . 8_565
C3 N1 C2 C1 -62.4(7) . .
C4 N1 C2 C1 58.2(8) . .
C4 N1 C2 C1 177.1(6) 8_565 .
C3 N1 C2 C1 62.4(7) . 8_565
C4 N1 C2 C1 -177.1(6) . 8_565
C4 N1 C2 C1 -58.2(8) 8_565 8_565
